data_7119550
loop_
_publ_author_name
'Tepper, Ronny'
'Schulze, Benjamin'
'Bellstedt, Peter'
'Heidler, Jan'
'G\"orls, Helmar'
'J\"ager, Michael'
'Schubert, Ulrich S.'

_publ_section_title
;
 Halogen-bond-based cooperative ion-pair recognition by a
 crown-ether-embedded 5-iodo-1,2,3-triazole.
;
_journal_issue 14
_journal_name_full 'Chemical communications (Cambridge, England)'
_journal_page_first 2260
_journal_page_last 2263
_journal_paper_doi 10.1039/c6cc09749a
_journal_volume 53
_journal_year 2017
_chemical_formula_moiety 'C13 H23 N3 O4'
_chemical_formula_sum 'C13 H23 N3 O4'
_chemical_formula_weight 285.34
_chemical_name_systematic
; 
 ? 
;
_space_group_IT_number 2
_symmetry_cell_setting triclinic
_symmetry_space_group_name_Hall '-P 1'
_symmetry_space_group_name_H-M 'P -1'
_atom_sites_solution_hydrogens geom
_atom_sites_solution_primary direct
_atom_sites_solution_secondary difmap
_audit_creation_method SHELXL-97
_audit_update_record
;
2016-11-24 deposited with the CCDC.
2017-01-26 downloaded from the CCDC.
;
_cell_angle_alpha 90.082(5)
_cell_angle_beta 90.3350(7)
_cell_angle_gamma 104.252(3)
_cell_formula_units_Z 2
_cell_length_a 4.6850(3)
_cell_length_b 9.3425(8)
_cell_length_c 17.3500(14)
_cell_measurement_reflns_used 8779
_cell_measurement_temperature 133(2)
_cell_measurement_theta_max 28.065
_cell_measurement_theta_min 2.348
_cell_volume 736.01(10)
_computing_cell_refinement DENZO
_computing_data_collection COLLECT
_computing_data_reduction DENZO
_computing_molecular_graphics SHELXTL/PC
_computing_publication_material SHELXL-97
_computing_structure_refinement 'SHELXL-97 (Sheldrick, 2008)'
_computing_structure_solution 'SHELXS-97 (Sheldrick, 2008)'
_diffrn_ambient_temperature 133(2)
_diffrn_measured_fraction_theta_full 0.987
_diffrn_measured_fraction_theta_max 0.987
_diffrn_measurement_device_type KappaCCD
_diffrn_measurement_method 'phi- + omega-scan'
_diffrn_radiation_monochromator graphite
_diffrn_radiation_source 'fine-focus sealed tube'
_diffrn_radiation_type MoK\a
_diffrn_radiation_wavelength 0.71073
_diffrn_reflns_av_R_equivalents 0.0667
_diffrn_reflns_av_sigmaI/netI 0.0732
_diffrn_reflns_limit_h_max 6
_diffrn_reflns_limit_h_min -6
_diffrn_reflns_limit_k_max 12
_diffrn_reflns_limit_k_min -12
_diffrn_reflns_limit_l_max 22
_diffrn_reflns_limit_l_min -22
_diffrn_reflns_number 2975
_diffrn_reflns_theta_full 26.37
_diffrn_reflns_theta_max 26.37
_diffrn_reflns_theta_min 2.35
_exptl_absorpt_coefficient_mu 0.096
_exptl_absorpt_correction_T_max 0.7457
_exptl_absorpt_correction_T_min 0.6393
_exptl_absorpt_correction_type multi-scan
_exptl_absorpt_process_details 'SADABS, Bruker-AXS, 2002'
_exptl_crystal_colour colourless
_exptl_crystal_density_diffrn 1.288
_exptl_crystal_density_method 'not measured'
_exptl_crystal_description prism
_exptl_crystal_F_000 308
_exptl_crystal_size_max 0.045
_exptl_crystal_size_mid 0.042
_exptl_crystal_size_min 0.038
_refine_diff_density_max 0.354
_refine_diff_density_min -0.387
_refine_diff_density_rms 0.088
_refine_ls_extinction_method none
_refine_ls_goodness_of_fit_ref 1.140
_refine_ls_hydrogen_treatment constr
_refine_ls_matrix_type full
_refine_ls_number_parameters 182
_refine_ls_number_reflns 2975
_refine_ls_number_restraints 0
_refine_ls_restrained_S_all 1.140
_refine_ls_R_factor_all 0.1093
_refine_ls_R_factor_gt 0.0936
_refine_ls_shift/su_max 0.000
_refine_ls_shift/su_mean 0.000
_refine_ls_structure_factor_coef Fsqd
_refine_ls_weighting_details 'calc w=1/[\s^2^(Fo^2^)+(0.0539P)^2^+3.4404P] where P=(Fo^2^+2Fc^2^)/3'
_refine_ls_weighting_scheme calc
_refine_ls_wR_factor_gt 0.2438
_refine_ls_wR_factor_ref 0.2528
_reflns_number_gt 2493
_reflns_number_total 2975
_reflns_threshold_expression >2sigma(I)
_cod_data_source_file c6cc09749a2.cif
_cod_data_source_block FO5603
_cod_depositor_comments 'Adding full bibliography for 7119549--7119553.cif.'
_cod_database_code 7119550

loop_
_symmetry_equiv_pos_as_xyz
'x, y, z'
'-x, -y, -z'

loop_
_atom_site_label
_atom_site_type_symbol
_atom_site_fract_x
_atom_site_fract_y
_atom_site_fract_z
_atom_site_U_iso_or_equiv
_atom_site_adp_type
_atom_site_occupancy
_atom_site_symmetry_multiplicity
_atom_site_calc_flag
_atom_site_refinement_flags
O1 O 0.5285(8) 0.5882(4) 0.0966(2) 0.0230(8) Uani 1 1 d .
O2 O 0.6076(10) 0.9247(4) 0.0998(2) 0.0309(10) Uani 1 1 d .
O3 O 0.6357(9) 0.9565(4) 0.2690(2) 0.0255(9) Uani 1 1 d .
O4 O 0.4871(8) 0.8630(4) 0.4259(2) 0.0223(8) Uani 1 1 d .
N1 N 0.1854(10) 0.5665(5) 0.3746(2) 0.0216(9) Uani 1 1 d .
N2 N 0.1537(11) 0.4232(5) 0.3947(3) 0.0270(10) Uani 1 1 d .
N3 N 0.3191(11) 0.3680(5) 0.3479(2) 0.0258(10) Uani 1 1 d .
C1 C 0.3698(11) 0.6025(5) 0.3151(3) 0.0190(10) Uani 1 1 d .
H1A H 0.4288 0.6955 0.2902 0.023 Uiso 1 1 calc R
C2 C 0.4554(11) 0.4752(5) 0.2979(3) 0.0193(10) Uani 1 1 d .
C3 C 0.6645(12) 0.4475(5) 0.2383(3) 0.0206(10) Uani 1 1 d .
H3A H 0.7914 0.3886 0.2616 0.025 Uiso 1 1 calc R
H3B H 0.7933 0.5434 0.2222 0.025 Uiso 1 1 calc R
C4 C 0.5119(12) 0.3661(5) 0.1665(3) 0.0211(11) Uani 1 1 d .
H4A H 0.6630 0.3427 0.1324 0.025 Uiso 1 1 calc R
H4B H 0.3785 0.2715 0.1826 0.025 Uiso 1 1 calc R
C5 C 0.3368(12) 0.4537(6) 0.1215(3) 0.0232(11) Uani 1 1 d .
H5A H 0.2423 0.3958 0.0763 0.028 Uiso 1 1 calc R
H5B H 0.1801 0.4750 0.1544 0.028 Uiso 1 1 calc R
C6 C 0.3718(14) 0.6747(6) 0.0536(3) 0.0290(12) Uani 1 1 d .
H6A H 0.1996 0.6863 0.0835 0.035 Uiso 1 1 calc R
H6B H 0.2985 0.6231 0.0048 0.035 Uiso 1 1 calc R
C7 C 0.5672(15) 0.8245(6) 0.0359(3) 0.0311(13) Uani 1 1 d .
H7A H 0.7620 0.8126 0.0195 0.037 Uiso 1 1 calc R
H7B H 0.4806 0.8679 -0.0077 0.037 Uiso 1 1 calc R
C8 C 0.8503(13) 0.9180(6) 0.1483(3) 0.0263(12) Uani 1 1 d .
H8A H 1.0362 0.9477 0.1190 0.032 Uiso 1 1 calc R
H8B H 0.8286 0.8157 0.1668 0.032 Uiso 1 1 calc R
C9 C 0.8589(13) 1.0206(6) 0.2159(3) 0.0255(11) Uani 1 1 d .
H9A H 1.0539 1.0394 0.2416 0.031 Uiso 1 1 calc R
H9B H 0.8288 1.1162 0.1977 0.031 Uiso 1 1 calc R
C10 C 0.6223(14) 1.0533(6) 0.3323(3) 0.0259(12) Uani 1 1 d .
H10A H 0.5775 1.1452 0.3131 0.031 Uiso 1 1 calc R
H10B H 0.8146 1.0800 0.3595 0.031 Uiso 1 1 calc R
C11 C 0.3883(13) 0.9771(5) 0.3863(3) 0.0244(11) Uani 1 1 d .
H11A H 0.3463 1.0488 0.4239 0.029 Uiso 1 1 calc R
H11B H 0.2050 0.9335 0.3572 0.029 Uiso 1 1 calc R
C12 C 0.2612(13) 0.7690(6) 0.4697(3) 0.0257(11) Uani 1 1 d .
H12A H 0.1555 0.8303 0.4994 0.031 Uiso 1 1 calc R
H12B H 0.3517 0.7129 0.5070 0.031 Uiso 1 1 calc R
C13 C 0.0405(12) 0.6607(6) 0.4192(3) 0.0235(11) Uani 1 1 d .
H13A H -0.1124 0.5983 0.4522 0.028 Uiso 1 1 calc R
H13B H -0.0578 0.7164 0.3836 0.028 Uiso 1 1 calc R

loop_
_atom_site_aniso_label
_atom_site_aniso_U_11
_atom_site_aniso_U_22
_atom_site_aniso_U_33
_atom_site_aniso_U_23
_atom_site_aniso_U_13
_atom_site_aniso_U_12
O1 0.024(2) 0.0242(18) 0.0221(18) 0.0020(14) 0.0019(16) 0.0081(16)
O2 0.045(3) 0.034(2) 0.0211(19) -0.0049(16) -0.0058(18) 0.023(2)
O3 0.035(2) 0.0205(18) 0.0181(17) -0.0028(14) 0.0028(16) 0.0023(17)
O4 0.0245(19) 0.0238(18) 0.0185(17) -0.0003(14) -0.0006(15) 0.0057(15)
N1 0.024(2) 0.019(2) 0.021(2) -0.0031(16) 0.0025(19) 0.0039(18)
N2 0.037(3) 0.023(2) 0.021(2) 0.0023(17) 0.006(2) 0.008(2)
N3 0.035(3) 0.025(2) 0.019(2) 0.0015(17) 0.006(2) 0.010(2)
C1 0.021(2) 0.017(2) 0.018(2) 0.0002(18) -0.002(2) 0.003(2)
C2 0.020(3) 0.020(2) 0.016(2) 0.0011(18) 0.003(2) 0.001(2)
C3 0.021(3) 0.019(2) 0.022(2) 0.0012(19) 0.003(2) 0.003(2)
C4 0.022(3) 0.021(2) 0.019(2) 0.0002(19) 0.003(2) 0.003(2)
C5 0.022(3) 0.028(3) 0.018(2) -0.0048(19) 0.001(2) 0.003(2)
C6 0.036(3) 0.034(3) 0.022(3) -0.002(2) -0.002(2) 0.020(3)
C7 0.049(4) 0.030(3) 0.020(3) -0.003(2) -0.003(3) 0.020(3)
C8 0.032(3) 0.026(3) 0.023(3) 0.006(2) 0.006(2) 0.013(2)
C9 0.027(3) 0.022(2) 0.026(3) 0.002(2) 0.001(2) 0.001(2)
C10 0.038(3) 0.019(2) 0.022(3) -0.0041(19) -0.002(2) 0.008(2)
C11 0.029(3) 0.023(3) 0.024(3) -0.004(2) -0.004(2) 0.012(2)
C12 0.031(3) 0.026(3) 0.020(2) -0.004(2) 0.003(2) 0.008(2)
C13 0.028(3) 0.026(3) 0.017(2) -0.0027(19) 0.003(2) 0.009(2)

loop_
_atom_type_symbol
_atom_type_description
_atom_type_scat_dispersion_real
_atom_type_scat_dispersion_imag
_atom_type_scat_source
C C 0.0033 0.0016 'International Tables Vol C Tables 4.2.6.8 and 6.1.1.4'
H H 0.0000 0.0000 'International Tables Vol C Tables 4.2.6.8 and 6.1.1.4'
N N 0.0061 0.0033 'International Tables Vol C Tables 4.2.6.8 and 6.1.1.4'
O O 0.0106 0.0060 'International Tables Vol C Tables 4.2.6.8 and 6.1.1.4'

loop_
_geom_angle_atom_site_label_1
_geom_angle_atom_site_label_2
_geom_angle_atom_site_label_3
_geom_angle
C5 O1 C6 111.1(4)
C8 O2 C7 113.7(4)
C9 O3 C10 112.2(4)
C12 O4 C11 112.9(4)
C1 N1 N2 110.9(4)
C1 N1 C13 128.9(4)
N2 N1 C13 120.2(4)
N3 N2 N1 107.1(4)
N2 N3 C2 109.0(4)
N1 C1 C2 105.0(4)
N1 C1 H1A 127.5
C2 C1 H1A 127.5
N3 C2 C1 108.1(4)
N3 C2 C3 121.9(4)
C1 C2 C3 130.0(4)
C2 C3 C4 113.7(4)
C2 C3 H3A 108.8
C4 C3 H3A 108.8
C2 C3 H3B 108.8
C4 C3 H3B 108.8
H3A C3 H3B 107.7
C5 C4 C3 113.3(4)
C5 C4 H4A 108.9
C3 C4 H4A 108.9
C5 C4 H4B 108.9
C3 C4 H4B 108.9
H4A C4 H4B 107.7
O1 C5 C4 109.2(4)
O1 C5 H5A 109.8
C4 C5 H5A 109.8
O1 C5 H5B 109.8
C4 C5 H5B 109.8
H5A C5 H5B 108.3
O1 C6 C7 110.8(5)
O1 C6 H6A 109.5
C7 C6 H6A 109.5
O1 C6 H6B 109.5
C7 C6 H6B 109.5
H6A C6 H6B 108.1
O2 C7 C6 113.6(5)
O2 C7 H7A 108.9
C6 C7 H7A 108.9
O2 C7 H7B 108.9
C6 C7 H7B 108.9
H7A C7 H7B 107.7
O2 C8 C9 108.9(4)
O2 C8 H8A 109.9
C9 C8 H8A 109.9
O2 C8 H8B 109.9
C9 C8 H8B 109.9
H8A C8 H8B 108.3
O3 C9 C8 109.8(4)
O3 C9 H9A 109.7
C8 C9 H9A 109.7
O3 C9 H9B 109.7
C8 C9 H9B 109.7
H9A C9 H9B 108.2
O3 C10 C11 109.0(4)
O3 C10 H10A 109.9
C11 C10 H10A 109.9
O3 C10 H10B 109.9
C11 C10 H10B 109.9
H10A C10 H10B 108.3
O4 C11 C10 108.9(4)
O4 C11 H11A 109.9
C10 C11 H11A 109.9
O4 C11 H11B 109.9
C10 C11 H11B 109.9
H11A C11 H11B 108.3
O4 C12 C13 112.4(4)
O4 C12 H12A 109.1
C13 C12 H12A 109.1
O4 C12 H12B 109.1
C13 C12 H12B 109.1
H12A C12 H12B 107.8
N1 C13 C12 111.3(4)
N1 C13 H13A 109.4
C12 C13 H13A 109.4
N1 C13 H13B 109.4
C12 C13 H13B 109.4
H13A C13 H13B 108.0

loop_
_geom_bond_atom_site_label_1
_geom_bond_atom_site_label_2
_geom_bond_distance
O1 C5 1.422(6)
O1 C6 1.427(6)
O2 C8 1.425(7)
O2 C7 1.430(6)
O3 C9 1.415(7)
O3 C10 1.434(6)
O4 C12 1.422(6)
O4 C11 1.437(6)
N1 C1 1.340(7)
N1 N2 1.357(6)
N1 C13 1.460(6)
N2 N3 1.314(6)
N3 C2 1.363(6)
C1 C2 1.379(7)
C1 H1A 0.9500
C2 C3 1.494(7)
C3 C4 1.536(7)
C3 H3A 0.9900
C3 H3B 0.9900
C4 C5 1.509(7)
C4 H4A 0.9900
C4 H4B 0.9900
C5 H5A 0.9900
C5 H5B 0.9900
C6 C7 1.505(8)
C6 H6A 0.9900
C6 H6B 0.9900
C7 H7A 0.9900
C7 H7B 0.9900
C8 C9 1.508(7)
C8 H8A 0.9900
C8 H8B 0.9900
C9 H9A 0.9900
C9 H9B 0.9900
C10 C11 1.488(8)
C10 H10A 0.9900
C10 H10B 0.9900
C11 H11A 0.9900
C11 H11B 0.9900
C12 C13 1.528(7)
C12 H12A 0.9900
C12 H12B 0.9900
C13 H13A 0.9900
C13 H13B 0.9900
